data_7712744
loop_
_publ_author_name
'Bencini, Andrea'
'Romano, Giammarco Maria'
'Savastano, Matteo'
'Bazzicalupi, Carla'
'Lippolis, Vito'
'Chelli, Riccardo'

_publ_section_title
;
 Inorganic Anion Recognition in Aqueous Solution by Coupling Nearby Highly
 Hydrophilic and Hydrophobic Moieties in a Macrocyclic Receptor
;
_journal_name_full 'Dalton Transactions'
_journal_paper_doi 10.1039/D3DT00682D
_journal_year 2023
_chemical_formula_sum 'C24 H44 N10 O18'
_chemical_formula_weight 760.69
_space_group_crystal_system triclinic
_space_group_IT_number 2
_space_group_name_Hall '-P 1'
_space_group_name_H-M_alt 'P -1'
_atom_sites_solution_hydrogens geom
_atom_sites_solution_primary direct
_atom_sites_solution_secondary difmap
_audit_creation_method SHELXL-2014/7
_audit_update_record
;
2023-01-22 deposited with the CCDC.	2023-04-05 downloaded from the CCDC.
;
_cell_angle_alpha 78.898(9)
_cell_angle_beta 82.80(1)
_cell_angle_gamma 87.09(1)
_cell_formula_units_Z 2
_cell_length_a 7.664(1)
_cell_length_b 11.930(1)
_cell_length_c 19.291(2)
_cell_measurement_reflns_used 1328
_cell_measurement_temperature 293
_cell_measurement_theta_max 49.7
_cell_measurement_theta_min 4.7
_cell_volume 1716.5(3)
_computing_cell_refinement
;
CrysAlis RED, Oxford Diffraction Ltd.,
Version 1.171.32.5 (release 08-05-2007 CrysAlis171 .NET)
(compiled May  8 2007,13:10:02)
;
_computing_data_collection
;
CrysAlis CCD, Oxford Diffraction Ltd.,
Version 1.171.32.5 (release 08-05-2007 CrysAlis171 .NET)
(compiled May  8 2007,13:10:02)
;
_computing_data_reduction
;
CrysAlis RED, Oxford Diffraction Ltd.,
Version 1.171.32.5 (release 08-05-2007 CrysAlis171 .NET)
(compiled May  8 2007,13:10:02)
;
_computing_molecular_graphics 'Mercury 3.10.1'
_computing_publication_material 'PARST(Nardelli, 1995)'
_computing_structure_refinement 'SHELXL-2014/7 (Sheldrick, 2014)'
_computing_structure_solution 'SIR97 (Altomare 1997)'
_diffrn_ambient_temperature 293
_diffrn_measured_fraction_theta_full 0.954
_diffrn_measured_fraction_theta_max 0.954
_diffrn_measurement_device_type 'Xcalibur, Onyx'
_diffrn_measurement_method '\w scans'
_diffrn_radiation_source 'Enhance (Cu) X-ray Source'
_diffrn_radiation_type CuK\a
_diffrn_radiation_wavelength 1.5418
_diffrn_reflns_av_R_equivalents 0.0352
_diffrn_reflns_av_unetI/netI 0.0674
_diffrn_reflns_Laue_measured_fraction_full 0.954
_diffrn_reflns_Laue_measured_fraction_max 0.954
_diffrn_reflns_limit_h_max 6
_diffrn_reflns_limit_h_min -7
_diffrn_reflns_limit_k_max 11
_diffrn_reflns_limit_k_min -11
_diffrn_reflns_limit_l_max 18
_diffrn_reflns_limit_l_min -19
_diffrn_reflns_number 11316
_diffrn_reflns_point_group_measured_fraction_full 0.954
_diffrn_reflns_point_group_measured_fraction_max 0.954
_diffrn_reflns_theta_full 49.700
_diffrn_reflns_theta_max 49.700
_diffrn_reflns_theta_min 4.705
_exptl_absorpt_coefficient_mu 1.094
_exptl_absorpt_correction_T_max 1.0000
_exptl_absorpt_correction_T_min 0.83
_exptl_absorpt_correction_type multi-scan
_exptl_absorpt_process_details
;
CrysAlisPro, Oxford Diffraction Ltd.,
Version 1.171.34.44 (release 25-10-2010 CrysAlis171 .NET)
(compiled Oct 25 2010,18:11:34)
Empirical absorption correction using spherical harmonics,
 implemented in SCALE3 ABSPACK scaling algorithm.
;
_exptl_crystal_colour colourless
_exptl_crystal_density_diffrn 1.472
_exptl_crystal_description prismatic
_exptl_crystal_F_000 804
_exptl_crystal_size_max 0.25
_exptl_crystal_size_mid 0.15
_exptl_crystal_size_min 0.1
_refine_diff_density_max 0.464
_refine_diff_density_min -0.299
_refine_diff_density_rms 0.077
_refine_ls_extinction_method none
_refine_ls_goodness_of_fit_ref 0.989
_refine_ls_hydrogen_treatment constr
_refine_ls_matrix_type full
_refine_ls_number_parameters 469
_refine_ls_number_reflns 3329
_refine_ls_number_restraints 0
_refine_ls_restrained_S_all 0.989
_refine_ls_R_factor_all 0.1530
_refine_ls_R_factor_gt 0.0944
_refine_ls_shift/su_max 0.009
_refine_ls_shift/su_mean 0.002
_refine_ls_structure_factor_coef Fsqd
_refine_ls_weighting_details 'w=1/[\s^2^(Fo^2^)+(0.1925P)^2^] where P=(Fo^2^+2Fc^2^)/3'
_refine_ls_weighting_scheme calc
_refine_ls_wR_factor_gt 0.2592
_refine_ls_wR_factor_ref 0.2906
_reflns_Friedel_coverage 0.000
_reflns_number_gt 1615
_reflns_number_total 3329
_reflns_threshold_expression 'I > 2\s(I)'
_cod_data_source_file d3dt00682d2.cif
_cod_data_source_block shelx_CCDC2
_cod_database_code 7712744
_shelx_shelxl_version_number 2014/7
_shelx_space_group_comment
;
The symmetry employed for this shelxl refinement is uniquely defined
by the following loop, which should always be used as a source of
symmetry information in preference to the above space-group names.
They are only intended as comments.
;

loop_
_space_group_symop_operation_xyz
'x, y, z'
'-x, -y, -z'

loop_
_atom_site_label
_atom_site_type_symbol
_atom_site_fract_x
_atom_site_fract_y
_atom_site_fract_z
_atom_site_U_iso_or_equiv
_atom_site_adp_type
_atom_site_occupancy
_atom_site_site_symmetry_order
_atom_site_calc_flag
_atom_site_refinement_flags_posn
_atom_site_refinement_flags_adp
_atom_site_refinement_flags_occupancy
_atom_site_disorder_assembly
_atom_site_disorder_group
N1 N 0.5016(9) 0.0539(5) 0.1040(3) 0.0567(17) Uani 1 1 d . . . . .
H1 H 0.5791 0.1060 0.0953 0.068 Uiso 1 1 calc R U . . .
N2 N -0.1084(10) 0.0788(6) 0.3425(4) 0.093(2) Uani 1 1 d . . . . .
H2A H -0.0114 0.1097 0.3507 0.111 Uiso 1 1 calc R U . . .
H2B H -0.1975 0.0998 0.3720 0.111 Uiso 1 1 calc R U . . .
N3 N 0.1580(10) -0.2528(6) 0.4127(3) 0.088(2) Uani 1 1 d . . . . .
H3A H 0.2306 -0.1952 0.4079 0.106 Uiso 1 1 calc R U . . .
H3B H 0.1423 -0.2621 0.3693 0.106 Uiso 1 1 calc R U . . .
N4 N 0.5426(11) -0.4819(6) 0.3096(4) 0.101(3) Uani 1 1 d . . . . .
H4A H 0.6415 -0.4875 0.3299 0.121 Uiso 1 1 calc R U . . .
H4B H 0.5422 -0.4151 0.2796 0.121 Uiso 1 1 calc R U . . .
N5 N 0.7590(8) -0.4459(5) 0.0843(3) 0.0632(19) Uani 1 1 d . . . . .
H5A H 0.7998 -0.5113 0.0718 0.076 Uiso 1 1 calc R U . . .
H5B H 0.8486 -0.4113 0.0957 0.076 Uiso 1 1 calc R U . . .
C1 C 0.0216(12) 0.1111(8) 0.2181(4) 0.065(2) Uani 1 1 d . . . . .
C2 C 0.1513(14) 0.1944(7) 0.2032(5) 0.070(2) Uani 1 1 d . . . . .
H2 H 0.1309 0.2616 0.2211 0.085 Uiso 1 1 calc R U . . .
C3 C 0.3005(13) 0.1788(6) 0.1645(4) 0.068(2) Uani 1 1 d . . . . .
H3 H 0.3821 0.2366 0.1535 0.082 Uiso 1 1 calc R U . . .
C4 C 0.3396(13) 0.0750(6) 0.1391(4) 0.061(2) Uani 1 1 d . . . . .
C5 C 0.5419(12) -0.0468(7) 0.0829(4) 0.058(2) Uani 1 1 d . . . . .
C6 C 0.7182(12) -0.0689(6) 0.0538(4) 0.067(2) Uani 1 1 d . . . . .
H6 H 0.8030 -0.0138 0.0484 0.080 Uiso 1 1 calc R U . . .
C7 C 0.7609(10) -0.1710(7) 0.0339(4) 0.064(2) Uani 1 1 d . . . . .
H7 H 0.8761 -0.1855 0.0155 0.077 Uiso 1 1 calc R U . . .
C8 C 0.6323(12) -0.2567(6) 0.0408(4) 0.057(2) Uani 1 1 d . . . . .
C9 C 0.4677(12) -0.2344(6) 0.0675(4) 0.063(2) Uani 1 1 d . . . . .
H9 H 0.3847 -0.2903 0.0717 0.075 Uiso 1 1 calc R U . . .
C10 C 0.4105(12) -0.1276(6) 0.0905(4) 0.056(2) Uani 1 1 d . . . . .
C11 C 0.2480(12) -0.1069(7) 0.1241(4) 0.063(2) Uani 1 1 d . . . . .
H11 H 0.1617 -0.1611 0.1299 0.076 Uiso 1 1 calc R U . . .
C12 C 0.2092(12) -0.0069(7) 0.1496(4) 0.058(2) Uani 1 1 d . . . . .
C13 C 0.0474(12) 0.0146(7) 0.1904(4) 0.065(2) Uani 1 1 d . . . . .
H13 H -0.0417 -0.0381 0.1981 0.078 Uiso 1 1 calc R U . . .
C14 C -0.1428(12) 0.1247(7) 0.2672(5) 0.085(3) Uani 1 1 d . . . . .
H14A H -0.2373 0.0835 0.2553 0.102 Uiso 1 1 calc R U . . .
H14B H -0.1781 0.2049 0.2620 0.102 Uiso 1 1 calc R U . . .
C15 C -0.0863(14) -0.0484(8) 0.3584(5) 0.103(3) Uani 1 1 d . . . . .
H15A H -0.1913 -0.0825 0.3491 0.124 Uiso 1 1 calc R U . . .
H15B H 0.0121 -0.0716 0.3270 0.124 Uiso 1 1 calc R U . . .
C16 C -0.0545(13) -0.0918(9) 0.4341(5) 0.101(3) Uani 1 1 d . . . . .
H16A H -0.1569 -0.0734 0.4653 0.121 Uiso 1 1 calc R U . . .
H16B H 0.0448 -0.0529 0.4443 0.121 Uiso 1 1 calc R U . . .
C17 C -0.0179(14) -0.2196(8) 0.4499(6) 0.111(3) Uani 1 1 d . . . . .
H17A H -0.0190 -0.2450 0.5008 0.133 Uiso 1 1 calc R U . . .
H17B H -0.1107 -0.2581 0.4347 0.133 Uiso 1 1 calc R U . . .
C18 C 0.2466(16) -0.3608(9) 0.4501(6) 0.133(4) Uani 1 1 d . . . . .
H18A H 0.2719 -0.3491 0.4961 0.160 Uiso 1 1 calc R U . . .
H18B H 0.1652 -0.4230 0.4582 0.160 Uiso 1 1 calc R U . . .
C19 C 0.4060(14) -0.3934(9) 0.4112(5) 0.108(4) Uani 1 1 d . . . . .
H19A H 0.4880 -0.4230 0.4452 0.130 Uiso 1 1 calc R U . . .
H19B H 0.4559 -0.3248 0.3815 0.130 Uiso 1 1 calc R U . . .
C20 C 0.3969(14) -0.4823(9) 0.3633(6) 0.121(4) Uani 1 1 d . . . . .
H20A H 0.3898 -0.5578 0.3930 0.145 Uiso 1 1 calc R U . . .
H20B H 0.2898 -0.4679 0.3407 0.145 Uiso 1 1 calc R U . . .
C21 C 0.5429(13) -0.5763(7) 0.2681(5) 0.090(3) Uani 1 1 d . . . . .
H21A H 0.4302 -0.5766 0.2503 0.108 Uiso 1 1 calc R U . . .
H21B H 0.5606 -0.6493 0.2990 0.108 Uiso 1 1 calc R U . . .
C22 C 0.6898(13) -0.5595(7) 0.2057(5) 0.091(3) Uani 1 1 d . . . . .
H22A H 0.7952 -0.5337 0.2203 0.109 Uiso 1 1 calc R U . . .
H22B H 0.7178 -0.6308 0.1892 0.109 Uiso 1 1 calc R U . . .
C23 C 0.6237(12) -0.4708(7) 0.1473(5) 0.079(3) Uani 1 1 d . . . . .
H23A H 0.5189 -0.4979 0.1331 0.094 Uiso 1 1 calc R U . . .
H23B H 0.5918 -0.4010 0.1652 0.094 Uiso 1 1 calc R U . . .
C24 C 0.6846(10) -0.3714(6) 0.0228(4) 0.064(2) Uani 1 1 d . . . . .
H24A H 0.5828 -0.4068 0.0118 0.076 Uiso 1 1 calc R U . . .
H24B H 0.7718 -0.3624 -0.0188 0.076 Uiso 1 1 calc R U . . .
N6 N 0.6087(17) -0.1920(11) 0.2439(5) 0.112(3) Uani 1 1 d . . . . .
O61 O 0.4668(14) -0.2355(7) 0.2523(4) 0.140(3) Uani 1 1 d . . . . .
O62 O 0.6225(9) -0.0902(7) 0.2410(3) 0.113(2) Uani 1 1 d . . . . .
O63 O 0.7291(14) -0.2626(9) 0.2379(6) 0.187(5) Uani 1 1 d . . . . .
N7 N -0.4503(14) 0.1693(9) 0.4494(7) 0.118(3) Uani 1 1 d . . . . .
O71 O -0.4722(10) 0.1418(7) 0.3943(4) 0.118(3) Uani 1 1 d . . . . .
O72 O -0.3054(13) 0.1375(7) 0.4770(4) 0.140(3) Uani 1 1 d . . . . .
O73 O -0.5503(12) 0.2266(9) 0.4810(5) 0.159(3) Uani 1 1 d . . . . .
N8 N 0.9189(19) -0.5715(11) 0.3799(7) 0.136(4) Uani 1 1 d . . . . .
O81 O 0.8302(12) -0.4838(9) 0.3844(6) 0.169(4) Uani 1 1 d . . . . .
O82 O 1.0517(13) -0.5971(9) 0.4109(7) 0.187(5) Uani 1 1 d . . . . .
O83 O 0.8646(14) -0.6442(9) 0.3495(4) 0.162(4) Uani 1 1 d . . . . .
N9 N 1.1390(13) -0.4280(8) 0.1606(6) 0.098(3) Uani 1 1 d . . . . .
O91 O 1.2332(10) -0.4107(7) 0.2043(4) 0.121(3) Uani 1 1 d . . . . .
O92 O 1.0315(9) -0.3533(5) 0.1373(4) 0.102(2) Uani 1 1 d . . . . .
O93 O 1.1517(10) -0.5181(7) 0.1364(5) 0.139(3) Uani 1 1 d . . . . .
N10 N 0.7930(13) -0.7210(8) 0.0575(4) 0.071(2) Uani 1 1 d . . . . .
O101 O 0.8234(8) -0.8205(5) 0.0565(3) 0.098(2) Uani 1 1 d . . . . .
O102 O 0.6442(10) -0.6876(6) 0.0734(4) 0.107(2) Uani 1 1 d . . . . .
O103 O 0.9072(9) -0.6506(5) 0.0421(4) 0.101(2) Uani 1 1 d . . . . .
OW1 O 0.1730(10) 0.1956(6) 0.3704(4) 0.135(3) Uani 1 1 d . . . . .
OW2 O 0.0630(9) -0.2647(6) 0.2803(3) 0.128(3) Uani 1 1 d . . . . .
OW3 O 0.3569(10) -0.0528(6) 0.3493(4) 0.156(3) Uani 1 1 d . . . . .

loop_
_atom_site_aniso_label
_atom_site_aniso_U_11
_atom_site_aniso_U_22
_atom_site_aniso_U_33
_atom_site_aniso_U_23
_atom_site_aniso_U_13
_atom_site_aniso_U_12
N1 0.054(5) 0.040(4) 0.076(4) -0.015(3) -0.006(4) 0.000(3)
N2 0.088(6) 0.082(5) 0.099(6) -0.022(5) 0.018(5) 0.028(4)
N3 0.106(7) 0.076(5) 0.083(5) -0.017(4) -0.016(5) 0.015(5)
N4 0.144(8) 0.076(5) 0.080(5) -0.027(4) 0.007(5) 0.030(5)
N5 0.062(5) 0.040(4) 0.095(5) -0.031(4) -0.015(4) 0.008(3)
C1 0.078(7) 0.058(6) 0.055(5) -0.017(5) 0.000(5) 0.029(6)
C2 0.075(7) 0.054(6) 0.081(6) -0.018(5) -0.002(6) 0.010(6)
C3 0.074(7) 0.042(5) 0.093(6) -0.023(5) -0.012(6) 0.000(5)
C4 0.083(7) 0.045(6) 0.059(5) -0.017(4) -0.017(5) 0.003(6)
C5 0.068(7) 0.039(5) 0.073(6) -0.026(4) -0.020(5) 0.015(6)
C6 0.079(7) 0.042(5) 0.085(6) -0.024(4) -0.018(5) 0.009(5)
C7 0.057(6) 0.058(5) 0.081(6) -0.021(5) -0.012(5) 0.006(5)
C8 0.058(6) 0.043(5) 0.074(6) -0.019(4) -0.015(5) 0.005(5)
C9 0.073(7) 0.049(5) 0.070(5) -0.012(4) -0.018(5) -0.008(5)
C10 0.064(6) 0.034(5) 0.076(6) -0.019(4) -0.018(5) 0.000(5)
C11 0.058(6) 0.050(5) 0.084(6) -0.017(5) -0.006(5) 0.005(5)
C12 0.068(7) 0.044(5) 0.062(5) -0.009(4) -0.010(5) 0.003(5)
C13 0.070(7) 0.057(6) 0.064(5) -0.005(5) -0.008(5) 0.008(5)
C14 0.102(8) 0.067(6) 0.081(6) -0.004(5) -0.023(6) 0.039(5)
C15 0.143(10) 0.080(7) 0.085(7) -0.011(6) -0.022(7) 0.012(6)
C16 0.091(8) 0.105(8) 0.108(8) -0.037(6) -0.005(6) 0.023(6)
C17 0.093(8) 0.096(8) 0.135(9) -0.021(7) 0.010(7) 0.027(6)
C18 0.141(11) 0.082(8) 0.165(11) -0.020(7) 0.015(9) 0.031(7)
C19 0.122(9) 0.113(8) 0.083(7) -0.018(6) -0.014(7) 0.058(7)
C20 0.102(9) 0.138(10) 0.138(9) -0.075(8) 0.002(8) 0.014(7)
C21 0.100(8) 0.069(6) 0.097(7) -0.012(5) -0.013(6) 0.022(5)
C22 0.111(9) 0.073(6) 0.089(7) -0.019(5) -0.017(7) 0.022(6)
C23 0.089(7) 0.058(5) 0.087(6) -0.017(5) -0.007(6) 0.020(5)
C24 0.060(6) 0.052(5) 0.084(6) -0.022(5) -0.012(5) 0.004(4)
N6 0.112(10) 0.100(9) 0.130(8) -0.020(7) -0.029(7) -0.025(8)
O61 0.154(8) 0.122(6) 0.145(7) -0.001(5) -0.050(6) -0.038(6)
O62 0.135(6) 0.084(5) 0.126(6) -0.014(4) -0.037(5) -0.030(5)
O63 0.171(10) 0.146(9) 0.246(11) -0.059(8) -0.022(8) 0.052(7)
N7 0.070(7) 0.146(9) 0.141(10) -0.055(8) 0.003(8) 0.049(6)
O71 0.103(6) 0.156(7) 0.103(5) -0.049(5) -0.009(5) 0.015(5)
O72 0.128(7) 0.173(8) 0.120(6) -0.049(5) -0.012(6) 0.050(6)
O73 0.116(7) 0.207(9) 0.167(8) -0.084(7) -0.010(6) 0.044(6)
N8 0.118(11) 0.110(10) 0.180(12) -0.025(9) -0.019(10) 0.008(9)
O81 0.136(8) 0.148(8) 0.243(11) -0.074(8) -0.060(7) 0.033(6)
O82 0.097(7) 0.181(10) 0.303(14) -0.078(9) -0.062(8) 0.031(6)
O83 0.202(11) 0.159(9) 0.135(7) -0.026(6) -0.067(7) 0.013(7)
N9 0.085(7) 0.064(6) 0.150(9) -0.032(6) -0.008(6) -0.002(6)
O91 0.101(6) 0.138(7) 0.134(6) -0.026(5) -0.051(5) 0.008(5)
O92 0.110(6) 0.059(4) 0.148(6) -0.022(4) -0.058(5) 0.006(4)
O93 0.126(7) 0.086(5) 0.218(8) -0.037(5) -0.059(6) 0.017(5)
N10 0.053(6) 0.073(6) 0.096(5) -0.036(5) -0.014(5) 0.002(6)
O101 0.107(5) 0.045(4) 0.153(6) -0.033(4) -0.034(4) -0.001(4)
O102 0.071(5) 0.125(6) 0.146(6) -0.077(5) -0.007(5) -0.018(4)
O103 0.074(5) 0.065(4) 0.166(6) -0.045(4) 0.022(4) -0.007(4)
OW1 0.127(6) 0.150(6) 0.145(6) -0.064(5) -0.022(5) -0.002(5)
OW2 0.144(7) 0.118(5) 0.126(6) -0.035(4) -0.026(5) 0.030(5)
OW3 0.136(7) 0.132(6) 0.196(8) -0.027(5) -0.011(6) -0.005(5)

loop_
_atom_type_symbol
_atom_type_description
_atom_type_scat_dispersion_real
_atom_type_scat_dispersion_imag
_atom_type_scat_source
C C 0.0181 0.0091 'International Tables Vol C Tables 4.2.6.8 and 6.1.1.4'
H H 0.0000 0.0000 'International Tables Vol C Tables 4.2.6.8 and 6.1.1.4'
N N 0.0311 0.0180 'International Tables Vol C Tables 4.2.6.8 and 6.1.1.4'
O O 0.0492 0.0322 'International Tables Vol C Tables 4.2.6.8 and 6.1.1.4'

loop_
_geom_angle_atom_site_label_1
_geom_angle_atom_site_label_2
_geom_angle_atom_site_label_3
_geom_angle
_geom_angle_site_symmetry_1
_geom_angle_site_symmetry_3
_geom_angle_publ_flag
C5 N1 C4 121.5(7) . . ?
C15 N2 C14 113.0(6) . . ?
C17 N3 C18 115.4(7) . . ?
C20 N4 C21 114.1(8) . . ?
C23 N5 C24 111.3(6) . . ?
C13 C1 C2 120.1(8) . . ?
C13 C1 C14 119.0(9) . . ?
C2 C1 C14 120.8(8) . . ?
C3 C2 C1 120.9(8) . . ?
C2 C3 C4 121.1(9) . . ?
N1 C4 C12 119.5(7) . . ?
N1 C4 C3 121.4(9) . . ?
C12 C4 C3 119.1(9) . . ?
N1 C5 C10 119.4(8) . . ?
N1 C5 C6 119.0(8) . . ?
C10 C5 C6 121.6(7) . . ?
C7 C6 C5 119.4(8) . . ?
C6 C7 C8 121.4(8) . . ?
C9 C8 C7 118.5(7) . . ?
C9 C8 C24 120.9(8) . . ?
C7 C8 C24 120.5(8) . . ?
C8 C9 C10 123.8(8) . . ?
C11 C10 C5 119.5(7) . . ?
C11 C10 C9 124.9(8) . . ?
C5 C10 C9 115.3(8) . . ?
C10 C11 C12 121.2(8) . . ?
C11 C12 C4 118.6(8) . . ?
C11 C12 C13 123.4(9) . . ?
C4 C12 C13 117.8(8) . . ?
C1 C13 C12 120.7(8) . . ?
C1 C14 N2 109.2(6) . . ?
C16 C15 N2 111.8(7) . . ?
C15 C16 C17 112.7(8) . . ?
N3 C17 C16 112.2(8) . . ?
C19 C18 N3 113.8(9) . . ?
C18 C19 C20 118.2(10) . . ?
N4 C20 C19 114.2(9) . . ?
N4 C21 C22 110.2(8) . . ?
C23 C22 C21 107.1(7) . . ?
N5 C23 C22 111.5(7) . . ?
N5 C24 C8 109.8(6) . . ?
O61 N6 O62 121.7(12) . . ?
O61 N6 O63 111.5(12) . . ?
O62 N6 O63 126.7(13) . . ?
O73 N7 O71 125.1(12) . . ?
O73 N7 O72 115.9(12) . . ?
O71 N7 O72 119.0(10) . . ?
O81 N8 O83 119.5(15) . . ?
O81 N8 O82 122.5(15) . . ?
O83 N8 O82 117.6(14) . . ?
O91 N9 O92 120.2(9) . . ?
O91 N9 O93 121.9(11) . . ?
O92 N9 O93 117.8(11) . . ?
O101 N10 O102 120.1(9) . . ?
O101 N10 O103 122.1(9) . . ?
O102 N10 O103 117.7(8) . . ?

loop_
_geom_bond_atom_site_label_1
_geom_bond_atom_site_label_2
_geom_bond_distance
_geom_bond_site_symmetry_2
_geom_bond_publ_flag
N1 C5 1.351(8) . ?
N1 C4 1.373(9) . ?
N2 C15 1.495(9) . ?
N2 C14 1.502(9) . ?
N3 C17 1.517(10) . ?
N3 C18 1.522(11) . ?
N4 C20 1.424(11) . ?
N4 C21 1.502(10) . ?
N5 C23 1.489(9) . ?
N5 C24 1.495(8) . ?
C1 C13 1.356(10) . ?
C1 C2 1.407(11) . ?
C1 C14 1.500(11) . ?
C2 C3 1.310(10) . ?
C3 C4 1.423(10) . ?
C4 C12 1.402(10) . ?
C5 C10 1.404(10) . ?
C5 C6 1.429(10) . ?
C6 C7 1.358(9) . ?
C7 C8 1.433(10) . ?
C8 C9 1.336(9) . ?
C8 C24 1.498(9) . ?
C9 C10 1.458(10) . ?
C10 C11 1.364(10) . ?
C11 C12 1.381(10) . ?
C12 C13 1.422(10) . ?
C15 C16 1.499(11) . ?
C16 C17 1.515(11) . ?
C18 C19 1.428(12) . ?
C19 C20 1.545(12) . ?
C21 C22 1.532(11) . ?
C22 C23 1.508(10) . ?
N6 O61 1.208(10) . ?
N6 O62 1.215(10) . ?
N6 O63 1.227(11) . ?
N7 O73 1.189(10) . ?
N7 O71 1.206(11) . ?
N7 O72 1.299(11) . ?
N8 O81 1.230(12) . ?
N8 O83 1.250(12) . ?
N8 O82 1.241(13) . ?
N9 O91 1.227(10) . ?
N9 O92 1.241(9) . ?
N9 O93 1.246(9) . ?
N10 O101 1.201(8) . ?
N10 O102 1.211(8) . ?
N10 O103 1.213(8) . ?
